data_8103629
loop_
_publ_author_name
'Kahle, A.'
'Winkler, B.'
'Griewatsch, C.'
'Milman, V.'

_publ_section_title
;
 Experimental and theoretical high pressure study of beta(Cs2 S O4)
;
_journal_name_full 'Zeitschrift fuer Kristallographie (149,1979-)'
_journal_page_first 17
_journal_page_last 22
_journal_volume 215
_journal_year 2000
_chemical_formula_sum 'Cs2 O4 S'
_chemical_name_systematic 'Cs2 (S O4)'
_space_group_IT_number 62
_symmetry_space_group_name_Hall '-P 2c 2n'
_symmetry_space_group_name_H-M 'P n a m'
_cell_angle_alpha 90
_cell_angle_beta 90
_cell_angle_gamma 90
_cell_formula_units_Z 4
_cell_length_a 8.4114
_cell_length_b 11.0702
_cell_length_c 6.3766
_cell_volume 593.763
_citation_journal_id_ASTM ZEKRDZ
_cod_data_source_file Kahle_ZEKRDZ_2000_806.cif
_cod_data_source_block Cs2O4S1
_cod_original_cell_volume 593.7627
_cod_original_sg_symbol_Hall '-P 2ac 2n (-x,z,y)'
_cod_original_formula_sum 'Cs2 O4 S1'
_cod_database_code 8103629

loop_
_symmetry_equiv_pos_as_xyz
x,y,z
-x+1/2,y+1/2,-z
x+1/2,-y+1/2,-z+1/2
-x,-y,z+1/2
-x,-y,-z
x-1/2,-y-1/2,z
-x-1/2,y-1/2,z-1/2
x,y,-z-1/2

loop_
_atom_site_label
_atom_site_type_symbol
_atom_site_fract_x
_atom_site_fract_y
_atom_site_fract_z
_atom_site_occupancy
_atom_site_U_iso_or_equiv
O1 O-2 0.0656 0.4138 0.25 1 0.0
O2 O-2 0.2999 0.5423 0.25 1 0.0
O3 O-2 0.3019 0.3532 0.0603 1 0.0
Cs2 Cs+1 -0.0087 0.6968 0.25 1 0.0
S1 S+6 0.2411 0.4138 0.25 1 0.0
Cs1 Cs+1 0.67138 0.41063 0.25 1 0.0
